data_2010867
loop_
_publ_author_name
'Hosomi, Hiroyuki'
'Ohba, Shigeru'
'Aoyama, Hiromu'

_publ_section_title
;<i>N</i>-Isopropyl-<i>N</i>-[(<i>E</i>)-2-phenylpropenyl]thiobenzamide and
 <i>N</i>-isopropyl-3-methoxy-<i>N</i>-[(<i>E</i>)-2-phenylpropenyl]thiobenzamide
;
_journal_issue 4
_journal_name_full 'Acta Crystallographica Section C'
_journal_page_first e152
_journal_page_last e153
_journal_paper_doi 10.1107/S0108270100004030
_journal_volume 56
_journal_year 2000
_chemical_formula_moiety 'C20 H23 N1 O1 S1'
_chemical_formula_sum 'C20 H23 N O S'
_chemical_formula_weight 325.47
_chemical_name_systematic
;
N-Isopropyl-3-methoxy-N-{(E)-2-phenyl-propenyl}-thiobenzamide
;
_space_group_IT_number 15
_symmetry_cell_setting monoclinic
_symmetry_space_group_name_Hall '-C 2yc'
_symmetry_space_group_name_H-M 'C 1 2/c 1'
_cell_angle_alpha 90
_cell_angle_beta 105.390(10)
_cell_angle_gamma 90
_cell_formula_units_Z 8
_cell_length_a 19.4830(10)
_cell_length_b 9.1110(10)
_cell_length_c 21.611(2)
_cell_measurement_reflns_used 25
_cell_measurement_temperature 248.0(10)
_cell_measurement_theta_max 29.4
_cell_measurement_theta_min 27.3
_cell_volume 3698.6(6)
_computing_cell_refinement 'MSC/AFC Diffractometer Control Software'
_computing_data_collection
;MSC/AFC Diffractometer Control Software
(Molecular Structure Corporation, 1993)
;
_computing_data_reduction 'TEXSAN (Molecular Structure Corporation, 1999)'
_computing_publication_material TEXSAN
_computing_structure_refinement 'SHELXL97 (Sheldrick, 1997)'
_computing_structure_solution 'SIR92 (Altomare et al., 1994)'
_diffrn_measurement_device_type 'Rigaku AFC-7R'
_diffrn_measurement_method \q-2\q
_diffrn_radiation_type CuK\a
_diffrn_radiation_wavelength 1.54184
_diffrn_reflns_av_R_equivalents .028
_diffrn_reflns_limit_h_max 0
_diffrn_reflns_limit_h_min -24
_diffrn_reflns_limit_k_max 11
_diffrn_reflns_limit_k_min -5
_diffrn_reflns_limit_l_max 27
_diffrn_reflns_limit_l_min -27
_diffrn_reflns_number 4076
_diffrn_reflns_theta_max 75.0
_diffrn_reflns_theta_min 2.5
_diffrn_standards_decay_% 1.0
_diffrn_standards_interval_count 150
_diffrn_standards_number 3
_exptl_absorpt_coefficient_mu 1.570
_exptl_absorpt_correction_T_max .689
_exptl_absorpt_correction_T_min .546
_exptl_absorpt_correction_type integration
_exptl_absorpt_process_details '(Coppens et al., 1965)'
_exptl_crystal_colour yellow
_exptl_crystal_density_diffrn 1.169
_exptl_crystal_density_method 'not measured'
_exptl_crystal_description prism
_exptl_crystal_size_max .4
_exptl_crystal_size_mid .3
_exptl_crystal_size_min .3
_refine_diff_density_max .24
_refine_diff_density_min -.21
_refine_ls_extinction_coef .00076(7)
_refine_ls_extinction_method 'SHELXL97 (Sheldrick, 1997)'
_refine_ls_goodness_of_fit_ref 1.02
_refine_ls_hydrogen_treatment refall
_refine_ls_number_parameters 301
_refine_ls_number_reflns 3539
_refine_ls_R_factor_gt .035
_refine_ls_shift/su_max .001
_refine_ls_structure_factor_coef Fsqd
_refine_ls_weighting_details 'w = 1/[\s^2^(Fo^2^) + (0.0496P)^2^+2.4391P] where P = (Fo^2^+2Fc^2^)/3'
_refine_ls_weighting_scheme calc
_refine_ls_wR_factor_ref .101
_reflns_number_gt 3121
_reflns_number_total 3539
_reflns_threshold_expression I>2\s(I)
_cod_data_source_file qa0252.cif
_cod_data_source_block II
_cod_original_cell_volume 3698.7(6)
_cod_original_sg_symbol_H-M 'C 2/c'
_cod_original_formula_sum 'C20 H23 N1 O1 S1'
_cod_database_code 2010867
_cod_database_fobs_code 2010867

loop_
_symmetry_equiv_pos_as_xyz
x,y,z
-x,y,1/2-z
-x,-y,-z
x,-y,1/2+z
1/2+x,1/2+y,z
1/2-x,1/2+y,1/2-z
1/2-x,1/2-y,-z
1/2+x,1/2-y,1/2+z

loop_
_atom_site_label
_atom_site_fract_x
_atom_site_fract_y
_atom_site_fract_z
_atom_site_U_iso_or_equiv
_atom_site_adp_type
_atom_site_calc_flag
_atom_site_refinement_flags
_atom_site_occupancy
_atom_site_disorder_assembly
_atom_site_disorder_group
_atom_site_type_symbol
S1 .60767(2) .13736(4) 1.02435(2) .04190(10) Uani d . 1.00 . . S
O2 .73603(7) .65110(10) 1.06995(7) .0634(4) Uani d . 1.00 . . O
N3 .55822(6) .21300(10) .90132(5) .0364(3) Uani d . 1.00 . . N
C4 .58841(7) .2536(2) .96234(6) .0333(3) Uani d . 1.00 . . C
C5 .60060(8) .4141(2) .97384(6) .0339(3) Uani d . 1.00 . . C
C6 .66277(9) .4648(2) 1.01515(7) .0395(3) Uani d . 1.00 . . C
C7 .67166(9) .6138(2) 1.02927(8) .0453(4) Uani d . 1.00 . . C
C8 .61760(10) .7118(2) 1.00276(9) .0511(4) Uani d . 1.00 . . C
C9 .55530(10) .6599(2) .96182(9) .0489(4) Uani d . 1.00 . . C
C10 .54620(9) .5133(2) .94661(8) .0411(3) Uani d . 1.00 . . C
C11 .7447(2) .8002(3) 1.09180(10) .0791(7) Uani d . 1.00 . . C
C12 .52430(10) .0669(2) .88499(8) .0467(4) Uani d . 1.00 . . C
C13 .57030(10) -.0330(2) .85760(10) .0636(5) Uani d . 1.00 . . C
C14 .45000(10) .0867(3) .84070(10) .0663(5) Uani d . 1.00 . . C
C15 .56519(8) .3027(2) .84872(7) .0356(3) Uani d . 1.00 . . C
C16 .62758(8) .3304(2) .83717(7) .0361(3) Uani d . 1.00 . . C
C17 .69640(10) .2677(2) .87600(10) .0540(4) Uani d . 1.00 . . C
C18 .63074(8) .4328(2) .78435(7) .0383(3) Uani d . 1.00 . . C
C19 .67280(10) .4032(2) .74310(10) .0623(5) Uani d . 1.00 . . C
C20 .6744(2) .4993(3) .69370(10) .0765(7) Uani d . 1.00 . . C
C21 .63480(10) .6254(3) .68510(10) .0727(6) Uani d . 1.00 . . C
C22 .59440(10) .6574(3) .72640(10) .0699(6) Uani d . 1.00 . . C
C23 .59225(9) .5617(2) .77584(9) .0504(4) Uani d . 1.00 . . C
H6 .6971(9) .401(2) 1.0332(8) .04544(6) Uiso d . 1.00 . . H
H8 .6235(10) .811(2) 1.0117(9) .05285(6) Uiso d . 1.00 . . H
H9 .5160(10) .729(2) .9450(9) .05611(6) Uiso d . 1.00 . . H
H10 .5022(9) .481(2) .9203(8) .03893(5) Uiso d . 1.00 . . H
H11A .793(2) .798(3) 1.1210(10) .09790(10) Uiso d . 1.00 . . H
H11B .7410(10) .870(3) 1.0550(10) .09890(10) Uiso d . 1.00 . . H
H11C .7100(10) .826(3) 1.1150(10) .07923(9) Uiso d . 1.00 . . H
H12 .5220(10) .030(2) .9252(9) .05467(6) Uiso d . 1.00 . . H
H13A .5460(10) -.130(3) .8460(10) .08349(9) Uiso d . 1.00 . . H
H13B .5770(10) .004(3) .8180(10) .07873(9) Uiso d . 1.00 . . H
H13C .6180(10) -.045(2) .8880(10) .07451(8) Uiso d . 1.00 . . H
H14A .4240(10) .158(2) .8590(10) .06785(8) Uiso d . 1.00 . . H
H14B .4510(10) .122(3) .7970(10) .08503(9) Uiso d . 1.00 . . H
H14C .4240(10) -.004(3) .8370(10) .08456(9) Uiso d . 1.00 . . H
H15 .5232(9) .338(2) .8214(8) .04014(5) Uiso d . 1.00 . . H
H17A .6910(10) .198(3) .9050(10) .06879(8) Uiso d . 1.00 . . H
H17B .7230(10) .222(3) .8500(10) .08794(9) Uiso d . 1.00 . . H
H17C .731(2) .343(4) .899(2) .12810(10) Uiso d . 1.00 . . H
H19 .7000(10) .313(3) .7490(10) .07761(9) Uiso d . 1.00 . . H
H20 .7030(10) .476(3) .6680(10) .09031(10) Uiso d . 1.00 . . H
H21 .6370(10) .693(3) .6510(10) .08788(9) Uiso d . 1.00 . . H
H22 .5670(10) .747(3) .7230(10) .08391(9) Uiso d . 1.00 . . H
H23 .5650(10) .585(2) .8050(10) .06052(7) Uiso d . 1.00 . . H

loop_
_atom_site_aniso_label
_atom_site_aniso_U_11
_atom_site_aniso_U_22
_atom_site_aniso_U_33
_atom_site_aniso_U_12
_atom_site_aniso_U_13
_atom_site_aniso_U_23
S1 .0599(3) .0284(2) .0349(2) .0054(2) .0080(2) .00690(10)
O2 .0727(9) .0455(7) .0670(8) -.0166(6) .0096(7) -.0137(6)
N3 .0441(7) .0325(6) .0323(6) -.0038(5) .0097(5) .0042(5)
C4 .0358(7) .0304(7) .0347(7) .0044(6) .0112(5) .0040(5)
C5 .0428(8) .0278(6) .0340(7) .0049(6) .0148(6) .0046(5)
C6 .0471(8) .0304(7) .0398(7) .0052(6) .0096(6) .0033(6)
C7 .0597(10) .0350(8) .0445(8) -.0068(7) .0194(7) -.0028(6)
C8 .0790(10) .0250(7) .0600(10) .0044(8) .0369(9) .0026(7)
C9 .0600(10) .0340(8) .0605(10) .0164(8) .0298(8) .0126(7)
C10 .0439(8) .0375(8) .0447(8) .0087(7) .0166(7) .0090(6)
C11 .100(2) .0550(10) .087(2) -.0310(10) .033(2) -.0290(10)
C12 .0640(10) .0382(8) .0375(8) -.0144(7) .0123(7) .0014(6)
C13 .092(2) .0370(9) .0630(10) -.0019(10) .0230(10) -.0020(9)
C14 .0630(10) .0650(10) .0660(10) -.0220(10) .0076(10) -.0070(10)
C15 .0404(8) .0342(7) .0308(7) -.0002(6) .0069(6) .0055(6)
C16 .0430(8) .0337(7) .0328(7) .0027(6) .0120(6) .0016(6)
C17 .0454(9) .0620(10) .0570(10) .0156(9) .0184(8) .0191(9)
C18 .0417(8) .0395(7) .0333(7) -.0072(6) .0092(6) .0023(6)
C19 .0860(10) .0530(10) .0610(10) -.0020(10) .0420(10) .0014(9)
C20 .105(2) .081(2) .0590(10) -.0180(10) .0500(10) .0030(10)
C21 .0780(10) .086(2) .0520(10) -.0210(10) .0132(10) .0300(10)
C22 .0580(10) .0710(10) .0790(10) .0040(10) .0150(10) .0410(10)
C23 .0443(9) .0551(10) .0529(9) .0048(8) .0149(7) .0195(8)

loop_
_atom_type_symbol
_atom_type_description
_atom_type_scat_dispersion_real
_atom_type_scat_dispersion_imag
_atom_type_scat_source
C C .018 .009
;International Tables for Crystallography
(1992, Vol. C)
;
H H .000 .000
;International Tables for Crystallography
(1992, Vol. C)
;
N N .031 .018
;International Tables for Crystallography
(1992, Vol. C)
;
O O .049 .032
;International Tables for Crystallography
(1992, Vol. C)
;
S S .333 .557
;International Tables for Crystallography
(1992, Vol. C)
;

loop_
_geom_angle_atom_site_label_1
_geom_angle_atom_site_label_2
_geom_angle_atom_site_label_3
_geom_angle_site_symmetry_1
_geom_angle_site_symmetry_2
_geom_angle_site_symmetry_3
_geom_angle
_geom_angle_publ_flag
C7 O2 C11 1_555 1_555 1_555 117.0(2) no
C4 N3 C12 1_555 1_555 1_555 122.00(10) no
C4 N3 C15 1_555 1_555 1_555 120.70(10) no
C12 N3 C15 1_555 1_555 1_555 116.80(10) no
S1 C4 N3 1_555 1_555 1_555 123.90(10) no
S1 C4 C5 1_555 1_555 1_555 119.70(10) no
N3 C4 C5 1_555 1_555 1_555 116.20(10) no
C4 C5 C6 1_555 1_555 1_555 120.60(10) no
C4 C5 C10 1_555 1_555 1_555 119.60(10) no
C6 C5 C10 1_555 1_555 1_555 119.50(10) no
C5 C6 C7 1_555 1_555 1_555 120.30(10) no
C5 C6 H6 1_555 1_555 1_555 119.0(10) no
C7 C6 H6 1_555 1_555 1_555 120.0(10) no
O2 C7 C6 1_555 1_555 1_555 115.00(10) no
O2 C7 C8 1_555 1_555 1_555 124.90(10) no
C6 C7 C8 1_555 1_555 1_555 120.10(10) no
C7 C8 C9 1_555 1_555 1_555 119.10(10) no
C7 C8 H8 1_555 1_555 1_555 120.0(10) no
C9 C8 H8 1_555 1_555 1_555 120.0(10) no
C8 C9 C10 1_555 1_555 1_555 121.4(2) no
C8 C9 H9 1_555 1_555 1_555 118.0(10) no
C10 C9 H9 1_555 1_555 1_555 119.0(10) no
C5 C10 C9 1_555 1_555 1_555 119.40(10) no
C5 C10 H10 1_555 1_555 1_555 121.0(10) no
C9 C10 H10 1_555 1_555 1_555 119.0(10) no
O2 C11 H11A 1_555 1_555 1_555 101.0(10) no
O2 C11 H11B 1_555 1_555 1_555 110.0(10) no
O2 C11 H11C 1_555 1_555 1_555 111.0(10) no
H11A C11 H11B 1_555 1_555 1_555 111(2) no
H11A C11 H11C 1_555 1_555 1_555 110(2) no
H11B C11 H11C 1_555 1_555 1_555 111(2) no
N3 C12 C13 1_555 1_555 1_555 111.2(2) no
N3 C12 C14 1_555 1_555 1_555 109.40(10) no
N3 C12 H12 1_555 1_555 1_555 103.0(10) no
C13 C12 C14 1_555 1_555 1_555 113.0(2) no
C13 C12 H12 1_555 1_555 1_555 109.0(10) no
C14 C12 H12 1_555 1_555 1_555 110.0(10) no
C12 C13 H13A 1_555 1_555 1_555 109.0(10) no
C12 C13 H13B 1_555 1_555 1_555 111.0(10) no
C12 C13 H13C 1_555 1_555 1_555 110.0(10) no
H13A C13 H13B 1_555 1_555 1_555 104(2) no
H13A C13 H13C 1_555 1_555 1_555 111.0(10) no
H13B C13 H13C 1_555 1_555 1_555 108(2) no
C12 C14 H14A 1_555 1_555 1_555 109.0(10) no
C12 C14 H14B 1_555 1_555 1_555 111.0(10) no
C12 C14 H14C 1_555 1_555 1_555 110.0(10) no
H14A C14 H14B 1_555 1_555 1_555 108.0(10) no
H14A C14 H14C 1_555 1_555 1_555 107(2) no
H14B C14 H14C 1_555 1_555 1_555 109(2) no
N3 C15 C16 1_555 1_555 1_555 122.70(10) no
N3 C15 H15 1_555 1_555 1_555 116.0(10) no
C16 C15 H15 1_555 1_555 1_555 120.0(10) no
C15 C16 C17 1_555 1_555 1_555 123.4(2) no
C15 C16 C18 1_555 1_555 1_555 119.30(10) no
C17 C16 C18 1_555 1_555 1_555 117.2(2) no
C16 C17 H17A 1_555 1_555 1_555 113.0(10) no
C16 C17 H17B 1_555 1_555 1_555 112.0(10) no
C16 C17 H17C 1_555 1_555 1_555 114.0(10) no
H17A C17 H17B 1_555 1_555 1_555 106(2) no
H17A C17 H17C 1_555 1_555 1_555 108(2) no
H17B C17 H17C 1_555 1_555 1_555 100(2) no
C16 C18 C19 1_555 1_555 1_555 121.50(10) no
C16 C18 C23 1_555 1_555 1_555 120.3(2) no
C19 C18 C23 1_555 1_555 1_555 118.2(2) no
C18 C19 C20 1_555 1_555 1_555 120.7(2) no
C18 C19 H19 1_555 1_555 1_555 118.0(10) no
C20 C19 H19 1_555 1_555 1_555 120.0(10) no
C19 C20 C21 1_555 1_555 1_555 120.5(3) no
C19 C20 H20 1_555 1_555 1_555 117.0(10) no
C21 C20 H20 1_555 1_555 1_555 121.0(10) no
C20 C21 C22 1_555 1_555 1_555 119.4(2) no
C20 C21 H21 1_555 1_555 1_555 120.0(10) no
C22 C21 H21 1_555 1_555 1_555 120.0(10) no
C21 C22 C23 1_555 1_555 1_555 120.5(2) no
C21 C22 H22 1_555 1_555 1_555 121.0(10) no
C23 C22 H22 1_555 1_555 1_555 117.0(10) no
C18 C23 C22 1_555 1_555 1_555 120.7(2) no
C18 C23 H23 1_555 1_555 1_555 118.0(10) no
C22 C23 H23 1_555 1_555 1_555 120.0(10) no

loop_
_geom_bond_atom_site_label_1
_geom_bond_atom_site_label_2
_geom_bond_site_symmetry_1
_geom_bond_site_symmetry_2
_geom_bond_distance
_geom_bond_publ_flag
S1 C4 . . 1.6710(10) yes
O2 C7 . . 1.370(2) no
O2 C11 . . 1.434(3) no
N3 C4 . . 1.345(2) yes
N3 C12 . . 1.487(2) no
N3 C15 . . 1.435(2) yes
C4 C5 . . 1.492(2) no
C5 C6 . . 1.380(2) no
C5 C10 . . 1.398(2) no
C6 C7 . . 1.392(2) no
C6 H6 . . .89(2) no
C7 C8 . . 1.384(2) no
C8 C9 . . 1.382(3) no
C8 H8 . . .93(2) no
C9 C10 . . 1.376(2) no
C9 H9 . . .98(2) no
C10 H10 . . .94(2) no
C11 H11A . . .97(3) no
C11 H11B . . 1.01(3) no
C11 H11C . . .97(3) no
C12 C13 . . 1.505(3) no
C12 C14 . . 1.521(3) no
C12 H12 . . .94(2) no
C13 H13A . . 1.00(2) no
C13 H13B . . .95(3) no
C13 H13C . . 1.00(2) no
C14 H14A . . .97(2) no
C14 H14B . . 1.00(3) no
C14 H14C . . .96(3) no
C15 C16 . . 1.329(2) yes
C15 H15 . . .93(2) no
C16 C17 . . 1.495(2) no
C16 C18 . . 1.488(2) no
C17 H17A . . .92(2) no
C17 H17B . . .95(3) no
C17 H17C . . 1.00(3) no
C18 C19 . . 1.387(3) no
C18 C23 . . 1.379(2) no
C19 C20 . . 1.388(3) no
C19 H19 . . .97(2) no
C20 C21 . . 1.368(4) no
C20 H20 . . .91(3) no
C21 C22 . . 1.369(4) no
C21 H21 . . .98(3) no
C22 C23 . . 1.389(3) no
C22 H22 . . .96(2) no
C23 H23 . . .95(2) no

loop_
_cod_related_entry_id
_cod_related_entry_database
_cod_related_entry_code
1 ChemSpider 21107209
